data_2102851
loop_
_publ_author_name
'Lloyd, Michael A.'
'Patterson, Garth E.'
'Simpson, Greg H.'
'Duncan, Laura L.'
'King, Daniel P.'
'Fu, Yigang'
'Patrick, Brian O.'
'Parkin, Sean'
'Brock, Carolyn Pratt'

_publ_section_title
;
 Solid-state compounds of stereoisomers: <i>cis</i> and <i>trans</i>
 isomers of 1,2-cyclohexanediol and 2,3-tetralindiol
;
_journal_coeditor_code WS5054
_journal_issue 3
_journal_name_full 'Acta Crystallographica Section B'
_journal_page_first 433
_journal_page_last 447
_journal_paper_doi 10.1107/S0108768107010579
_journal_volume 63
_journal_year 2007
_chemical_formula_moiety '(C10 H12 O2), (C10 H12 O2)'
_chemical_formula_sum 'C20 H22 O4'
_chemical_formula_weight 328.40
_chemical_melting_point .413E-305
_chemical_name_common
;
'cis-2,3-tetralindiol trans-2,3-tetralindiol
;
_chemical_name_systematic
;
cis-1,2,3,4-tetrahydro-2,3-naphthalenediol
trans-1,2,3,4-tetrahydro-2,3-naphthalenediol
;
_space_group_IT_number 5
_symmetry_cell_setting monoclinic
_symmetry_space_group_name_Hall 'C 2y'
_symmetry_space_group_name_H-M 'C 1 2 1'
_atom_sites_solution_hydrogens geom
_atom_sites_solution_primary direct
_atom_sites_solution_secondary difmap
_audit_creation_method SHELXL-97
_cell_angle_alpha 90.00
_cell_angle_beta 112.530(10)
_cell_angle_gamma 90.00
_cell_formula_units_Z 4
_cell_length_a 23.2312(13)
_cell_length_b 4.9750(4)
_cell_length_c 15.484(2)
_cell_measurement_temperature 90(2)
_cell_volume 1653.0(3)
_computing_cell_refinement 'Saintplus in APEX2 (Bruker-Nonius,2004)'
_computing_data_collection 'APEX2 (Bruker-Nonius, 2004)'
_computing_data_reduction 'Saintplus in APEX2 (Bruker-Nonius,2004)'
_computing_molecular_graphics
;
XP in SHELXTL (Sheldrick, 1994),
Mercury (Macrae et al., 2006)
;
_computing_publication_material
;
SHELX97-2 (Sheldrick, 1997) and local procedures
;
_computing_structure_refinement 'SHELXL-97 (Sheldrick, 1997)'
_computing_structure_solution 'SHELXS-97 (Sheldrick, 1990)'
_diffrn_ambient_temperature 90.0(2)
_diffrn_detector_area_resol_mean 18
_diffrn_measured_fraction_theta_full 0.892
_diffrn_measured_fraction_theta_max 0.893
_diffrn_measurement_device_type 'Bruker-Nonius X8 Proteum'
_diffrn_measurement_method '\w and \f scans'
_diffrn_radiation_monochromator 'graded multi-layer optics'
_diffrn_radiation_source 'fine-focus rotating anode'
_diffrn_radiation_type CuK\a
_diffrn_radiation_wavelength 1.54178
_diffrn_reflns_av_R_equivalents 0.116
_diffrn_reflns_av_sigmaI/netI 0.0133
_diffrn_reflns_limit_h_max 27
_diffrn_reflns_limit_h_min 0
_diffrn_reflns_limit_k_max 0
_diffrn_reflns_limit_k_min -5
_diffrn_reflns_limit_l_max 16
_diffrn_reflns_limit_l_min -17
_diffrn_reflns_number 10614
_diffrn_reflns_theta_full 66.40
_diffrn_reflns_theta_max 66.40
_diffrn_reflns_theta_min 3.09
_diffrn_standards_decay_% <2.
_diffrn_standards_number 0
_exptl_absorpt_coefficient_mu 0.733
_exptl_absorpt_correction_T_max 0.9855
_exptl_absorpt_correction_T_min 0.8101
_exptl_absorpt_correction_type multi-scan
_exptl_absorpt_process_details 'SADABS in APEX2 (Bruker-Nonius, 2004)'
_exptl_crystal_colour colorless
_exptl_crystal_density_diffrn 1.311
_exptl_crystal_density_method 'not measured'
_exptl_crystal_description
;
Thin blade.  Largest faces {001};  elongated along [010].
;
_exptl_crystal_F_000 696
_exptl_crystal_size_max 0.30
_exptl_crystal_size_mid 0.05
_exptl_crystal_size_min 0.02
_refine_diff_density_max 0.442
_refine_diff_density_min -0.484
_refine_ls_extinction_method none
_refine_ls_goodness_of_fit_ref 1.179
_refine_ls_hydrogen_treatment constr
_refine_ls_matrix_type full
_refine_ls_number_parameters 239
_refine_ls_number_reflns 2316
_refine_ls_number_restraints 1
_refine_ls_restrained_S_all 1.179
_refine_ls_R_factor_all 0.0816
_refine_ls_R_factor_gt 0.0793
_refine_ls_shift/su_max 0.000
_refine_ls_shift/su_mean 0.000
_refine_ls_structure_factor_coef Fsqd
_refine_ls_weighting_details 'calc w=1/[\s^2^(Fo^2^)+(0.1110P)^2^+7.9300P] where P=(Fo^2^+2Fc^2^)/3'
_refine_ls_weighting_scheme calc
_refine_ls_wR_factor_gt 0.2273
_refine_ls_wR_factor_ref 0.2292
_reflns_number_gt 2226
_reflns_number_total 2316
_reflns_threshold_expression >2sigma(I)
_cod_data_source_file ws5054.cif
_cod_data_source_block 1:1cis/trans-2,3-TD
_cod_original_cell_volume 1653.1(3)
_cod_database_code 2102851

loop_
_symmetry_equiv_pos_as_xyz
'x, y, z'
'-x, y, -z'
'x+1/2, y+1/2, z'
'-x+1/2, y+1/2, -z'

loop_
_atom_site_type_symbol
_atom_site_label
_atom_site_fract_x
_atom_site_fract_y
_atom_site_fract_z
_atom_site_U_iso_or_equiv
_atom_site_adp_type
_atom_site_calc_flag
_atom_site_refinement_flags
_atom_site_occupancy
O O1A 0.17420(18) 0.7387(10) 0.5500(2) 0.0164(10) Uani d . 1
H H01A 0.1801 0.5808 0.5708 0.025 Uiso calc R 1
O O2A 0.0596(3) 0.4990(18) 0.4429(5) 0.019(2) Uani d P 0.609(10)
O O3A 0.0565(4) 0.959(3) 0.4347(7) 0.019(3) Uani d P 0.391(10)
C C1A 0.1755(2) 0.9758(16) 0.4188(4) 0.0183(15) Uani d . 1
H H1EA 0.2207 0.9499 0.4348 0.022 Uiso calc R 1
H H1AA 0.1706 1.1321 0.4549 0.022 Uiso calc R 1
C C2A 0.1505(2) 0.7326(15) 0.4485(4) 0.0171(13) Uani d . 1
H H2AA 0.1668 0.5686 0.4283 0.020 Uiso calc R 1
C C3A 0.0802(2) 0.7225(16) 0.4084(4) 0.0174(13) Uani d . 1
H H3AA 0.0632 0.8831 0.4236 0.021 Uiso d PR 0.609(10)
H H3EA 0.0665 0.5653 0.4307 0.021 Uiso d PR 0.391(10)
C C4A 0.0570(2) 0.7117(14) 0.3013(4) 0.0124(12) Uani d . 1
H H4AA 0.0656 0.5307 0.2824 0.015 Uiso calc R 1
H H4EA 0.0113 0.7381 0.2746 0.015 Uiso calc R 1
C C5A 0.0867(2) 0.9202(14) 0.2602(4) 0.0150(14) Uani d . 1
C C6A 0.0592(2) 0.9971(15) 0.1684(4) 0.0153(14) Uani d . 1
H H6A 0.0200 0.9206 0.1311 0.018 Uiso calc R 1
C C7A 0.0856(2) 1.1801(16) 0.1278(4) 0.0188(16) Uani d . 1
H H7A 0.0652 1.2267 0.0637 0.023 Uiso calc R 1
C C8A 0.1431(3) 1.2966(15) 0.1825(4) 0.0212(16) Uani d . 1
H H8A 0.1623 1.4231 0.1561 0.025 Uiso calc R 1
C C9A 0.1713(2) 1.2234(16) 0.2761(4) 0.0169(14) Uani d . 1
H H9A 0.2101 1.3025 0.3136 0.020 Uiso calc R 1
C C10A 0.1448(2) 1.0400(13) 0.3159(4) 0.0112(13) Uani d . 1
O O1B 0.18485(19) 0.2357(11) 0.6342(3) 0.0196(10) Uani d . 1
H H01B 0.1829 0.0810 0.6116 0.029 Uiso calc R 1
O O2B 0.0681(3) 0.4622(16) 0.6250(5) 0.018(2) Uani d P 0.609(10)
O O3B 0.0685(4) 0.006(2) 0.6159(7) 0.011(3) Uani d P 0.391(10)
C C1B 0.1927(2) 0.4779(15) 0.7708(4) 0.0179(14) Uani d . 1
H H1EB 0.2383 0.4562 0.8032 0.021 Uiso calc R 1
H H1AB 0.1851 0.6348 0.7286 0.021 Uiso calc R 1
C C2B 0.1658(2) 0.2256(16) 0.7120(4) 0.0139(13) Uani d . 1
H H2AB 0.1829 0.0605 0.7500 0.017 Uiso calc R 1
C C3B 0.0942(2) 0.2286(16) 0.6782(4) 0.0160(13) Uani d . 1
H H3EB 0.0801 0.0684 0.6415 0.019 Uiso d PR 0.609(10)
H H3AB 0.0775 0.3906 0.6443 0.019 Uiso d PR 0.391(10)
C C4B 0.0760(2) 0.2073(16) 0.7615(4) 0.0183(14) Uani d . 1
H H4AB 0.0869 0.0261 0.7894 0.022 Uiso calc R 1
H H4EB 0.0303 0.2294 0.7406 0.022 Uiso calc R 1
C C5B 0.1085(2) 0.4190(13) 0.8357(4) 0.0141(14) Uani d . 1
C C6B 0.0831(3) 0.4967(15) 0.8996(4) 0.0179(14) Uani d . 1
H H6B 0.0443 0.4215 0.8944 0.021 Uiso calc R 1
C C7B 0.1121(3) 0.6809(15) 0.9709(4) 0.0192(15) Uani d . 1
H H7B 0.0943 0.7280 1.0147 0.023 Uiso calc R 1
C C8B 0.1673(3) 0.7916(14) 0.9758(4) 0.0173(16) Uani d . 1
H H8B 0.1879 0.9171 1.0240 0.021 Uiso calc R 1
C C9B 0.1936(3) 0.7258(17) 0.9126(4) 0.0205(14) Uani d . 1
H H9B 0.2311 0.8102 0.9163 0.025 Uiso calc R 1
C C10B 0.1649(2) 0.5337(14) 0.8427(4) 0.0146(13) Uani d . 1

loop_
_atom_site_aniso_label
_atom_site_aniso_U_11
_atom_site_aniso_U_22
_atom_site_aniso_U_33
_atom_site_aniso_U_12
_atom_site_aniso_U_13
_atom_site_aniso_U_23
O1A 0.0268(19) 0.012(2) 0.0096(18) -0.006(2) 0.0065(16) 0.001(2)
O2A 0.031(4) 0.013(5) 0.018(4) 0.001(4) 0.014(3) 0.005(4)
O3A 0.016(5) 0.036(9) 0.006(5) 0.012(6) 0.004(4) 0.000(5)
C1A 0.020(3) 0.023(4) 0.010(3) -0.003(3) 0.002(2) 0.000(3)
C2A 0.027(3) 0.012(4) 0.011(3) -0.003(3) 0.004(2) 0.002(3)
C3A 0.019(3) 0.010(4) 0.023(3) -0.003(3) 0.009(2) 0.005(3)
C4A 0.012(2) 0.008(3) 0.015(3) 0.001(3) 0.002(2) 0.003(3)
C5A 0.015(2) 0.016(4) 0.015(3) 0.004(3) 0.007(2) 0.000(3)
C6A 0.013(2) 0.019(4) 0.011(3) -0.001(3) 0.001(2) -0.007(3)
C7A 0.019(3) 0.022(5) 0.013(3) 0.007(3) 0.004(2) 0.004(3)
C8A 0.027(3) 0.021(4) 0.026(3) 0.002(3) 0.020(3) 0.004(3)
C9A 0.020(3) 0.018(4) 0.015(3) -0.003(3) 0.009(2) -0.003(3)
C10A 0.013(2) 0.009(3) 0.011(3) 0.004(2) 0.005(2) 0.002(2)
O1B 0.031(2) 0.015(3) 0.018(2) -0.002(2) 0.0146(17) -0.003(2)
O2B 0.024(3) 0.012(4) 0.014(4) 0.000(3) 0.001(3) 0.000(3)
O3B 0.018(5) 0.008(6) 0.010(5) -0.003(5) 0.009(4) -0.002(5)
C1B 0.024(3) 0.017(4) 0.017(3) -0.009(3) 0.012(2) -0.003(3)
C2B 0.022(3) 0.010(4) 0.013(3) 0.000(3) 0.011(2) 0.000(3)
C3B 0.020(3) 0.011(3) 0.014(3) -0.001(3) 0.003(2) 0.000(3)
C4B 0.022(3) 0.011(4) 0.025(3) 0.000(3) 0.012(2) 0.002(3)
C5B 0.022(3) 0.004(4) 0.017(3) 0.002(3) 0.009(2) 0.002(3)
C6B 0.022(3) 0.018(4) 0.018(3) 0.002(3) 0.012(2) 0.000(3)
C7B 0.028(3) 0.015(4) 0.015(3) 0.002(3) 0.009(2) -0.003(3)
C8B 0.029(3) 0.011(4) 0.006(3) 0.006(3) 0.000(2) -0.004(3)
C9B 0.024(3) 0.018(4) 0.016(3) -0.004(3) 0.003(2) 0.001(3)
C10B 0.016(2) 0.016(4) 0.011(3) 0.003(3) 0.005(2) 0.005(3)

loop_
_atom_type_symbol
_atom_type_description
_atom_type_scat_dispersion_real
_atom_type_scat_dispersion_imag
_atom_type_scat_source
C C 0.0181 0.0091 'International Tables Vol C Tables 4.2.6.8 and 6.1.1.4'
H H 0.0000 0.0000 'International Tables Vol C Tables 4.2.6.8 and 6.1.1.4'
O O 0.0492 0.0322 'International Tables Vol C Tables 4.2.6.8 and 6.1.1.4'

loop_
_geom_angle_atom_site_label_1
_geom_angle_atom_site_label_2
_geom_angle_atom_site_label_3
_geom_angle
C2A O1A H01A 109.5
C3A O2A H3EA 4.1
C3A O3A H3AA 4.5
C2A C1A C10A 114.5(5)
C2A C1A H1EA 108.6
C10A C1A H1EA 108.6
C2A C1A H1AA 108.6
C10A C1A H1AA 108.6
H1EA C1A H1AA 107.6
O1A C2A C1A 106.6(5)
O1A C2A C3A 110.4(5)
C1A C2A C3A 112.9(5)
O1A C2A H2AA 108.9
C1A C2A H2AA 108.9
C3A C2A H2AA 108.9
O2A C3A O3A 108.7(6)
O2A C3A C2A 110.2(6)
O3A C3A C2A 109.4(7)
O2A C3A C4A 110.8(6)
O3A C3A C4A 108.9(6)
C2A C3A C4A 108.8(4)
O2A C3A H3AA 109.6
O3A C3A H3AA 2.2
C2A C3A H3AA 110.6
C4A C3A H3AA 106.7
O2A C3A H3EA 1.9
O3A C3A H3EA 110.5
C2A C3A H3EA 109.7
C4A C3A H3EA 109.5
H3AA C3A H3EA 111.4
C5A C4A C3A 113.7(5)
C5A C4A H4AA 108.8
C3A C4A H4AA 108.8
C5A C4A H4EA 108.8
C3A C4A H4EA 108.8
H4AA C4A H4EA 107.7
C6A C5A C10A 118.0(6)
C6A C5A C4A 121.3(5)
C10A C5A C4A 120.7(5)
C5A C6A C7A 123.0(5)
C5A C6A H6A 118.5
C7A C6A H6A 118.5
C6A C7A C8A 119.0(5)
C6A C7A H7A 120.5
C8A C7A H7A 120.5
C9A C8A C7A 118.7(6)
C9A C8A H8A 120.6
C7A C8A H8A 120.6
C10A C9A C8A 121.8(5)
C10A C9A H9A 119.1
C8A C9A H9A 119.1
C9A C10A C5A 119.4(5)
C9A C10A C1A 120.1(5)
C5A C10A C1A 120.4(5)
C2B O1B H01B 109.5
C3B O2B H3AB 4.7
C3B O3B H3EB 11.6
C10B C1B C2B 113.3(5)
C10B C1B H1EB 108.9
C2B C1B H1EB 108.9
C10B C1B H1AB 108.9
C2B C1B H1AB 108.9
H1EB C1B H1AB 107.7
O1B C2B C1B 106.5(5)
O1B C2B C3B 110.8(4)
C1B C2B C3B 109.5(5)
O1B C2B H2AB 110.0
C1B C2B H2AB 110.0
C3B C2B H2AB 110.0
O2B C3B O3B 105.5(5)
O2B C3B C4B 110.9(6)
O3B C3B C4B 109.8(6)
O2B C3B C2B 111.7(6)
O3B C3B C2B 109.6(6)
C4B C3B C2B 109.2(4)
O2B C3B H3EB 111.4
O3B C3B H3EB 6.0
C4B C3B H3EB 107.7
C2B C3B H3EB 105.8
O2B C3B H3AB 2.2
O3B C3B H3AB 107.7
C4B C3B H3AB 109.9
C2B C3B H3AB 110.5
H3EB C3B H3AB 113.6
C3B C4B C5B 112.0(5)
C3B C4B H4AB 109.2
C5B C4B H4AB 109.2
C3B C4B H4EB 109.2
C5B C4B H4EB 109.2
H4AB C4B H4EB 107.9
C6B C5B C10B 118.4(6)
C6B C5B C4B 120.3(5)
C10B C5B C4B 121.3(5)
C5B C6B C7B 122.6(6)
C5B C6B H6B 118.7
C7B C6B H6B 118.7
C8B C7B C6B 117.8(5)
C8B C7B H7B 121.1
C6B C7B H7B 121.1
C7B C8B C9B 121.7(6)
C7B C8B H8B 119.1
C9B C8B H8B 119.1
C8B C9B C10B 120.1(6)
C8B C9B H9B 120.0
C10B C9B H9B 120.0
C5B C10B C9B 119.5(5)
C5B C10B C1B 121.4(5)
C9B C10B C1B 118.8(5)

loop_
_geom_bond_atom_site_label_1
_geom_bond_atom_site_label_2
_geom_bond_distance
O1A C2A 1.453(6)
O1A H01A 0.8400
O2A C3A 1.396(11)
O2A H3EA 0.4391
O3A C3A 1.423(14)
O3A H3AA 0.4661
C1A C2A 1.490(10)
C1A C10A 1.509(7)
C1A H1EA 0.9900
C1A H1AA 0.9900
C2A C3A 1.508(7)
C2A H2AA 1.0000
C3A C4A 1.536(8)
C3A H3AA 0.9596
C3A H3EA 0.9582
C4A C5A 1.515(8)
C4A H4AA 0.9900
C4A H4EA 0.9900
C5A C6A 1.371(8)
C5A C10A 1.423(8)
C6A C7A 1.378(9)
C6A H6A 0.9500
C7A C8A 1.404(9)
C7A H7A 0.9500
C8A C9A 1.392(8)
C8A H8A 0.9500
C9A C10A 1.373(9)
C9A H9A 0.9500
O1B C2B 1.434(6)
O1B H01B 0.8400
O2B C3B 1.419(10)
O2B H3AB 0.4624
O3B C3B 1.440(13)
O3B H3EB 0.4957
C1B C10B 1.511(7)
C1B C2B 1.536(10)
C1B H1EB 0.9900
C1B H1AB 0.9900
C2B C3B 1.541(7)
C2B H2AB 1.0000
C3B C4B 1.507(8)
C3B H3EB 0.9600
C3B H3AB 0.9587
C4B C5B 1.529(9)
C4B H4AB 0.9900
C4B H4EB 0.9900
C5B C6B 1.388(8)
C5B C10B 1.393(8)
C6B C7B 1.395(9)
C6B H6B 0.9500
C7B C8B 1.370(9)
C7B H7B 0.9500
C8B C9B 1.376(8)
C8B H8B 0.9500
C9B C10B 1.406(9)
C9B H9B 0.9500

loop_
_geom_hbond_atom_site_label_D
_geom_hbond_atom_site_label_H
_geom_hbond_atom_site_label_A
_geom_hbond_site_symmetry_A
_geom_hbond_distance_DH
_geom_hbond_distance_HA
_geom_hbond_distance_DA
_geom_hbond_angle_DHA
O1A H01A O1B . 0.84 1.96 2.788(7) 168.7
O1B H01B O1A 1_545 0.84 1.92 2.762(7) 175.3
